data_2009698
loop_
_publ_author_name
'Ballester, Joanne'
'Parker, O. Jerry'
'Breneman, Gary L.'

_publ_contact_author
;
Dr. G. L. Breneman
Department of Chemistry and Biochemistry, MS#74
Eastern Washington University
Cheney, WA 99004
USA
;
_publ_section_title
;
 Trichloro(1,4,7-trithiacyclononane-<i>S</i>,<i>S</i>',<i>S</i>'')iron(III),
 [FeCl~3~(C~6~H~12~S~3~)]
;
_journal_issue 5
_journal_name_full 'Acta Crystallographica Section C'
_journal_page_first 712
_journal_page_last 714
_journal_paper_doi 10.1107/S0108270193012247
_journal_volume 50
_journal_year 1994
_chemical_formula_moiety 'Fe Cl3 S3 C6 H12'
_chemical_formula_sum 'C6 H12 Cl3 Fe S3'
_chemical_formula_weight 342.55
_symmetry_cell_setting tetragonal
_symmetry_space_group_name_H-M 'I 41 c d'
_cell_angle_alpha 90
_cell_angle_beta 90
_cell_angle_gamma 90
_cell_formula_units_Z 16
_cell_length_a 17.352(2)
_cell_length_b 17.352(2)
_cell_length_c 16.522(3)
_cell_measurement_reflns_used 24
_cell_measurement_temperature 294
_cell_measurement_theta_max 20.2
_cell_measurement_theta_min 10.1
_cell_volume 4974.6(12)
_computing_cell_refinement 'MolEN Crystal Structure Analysis, Enraf Nonius, 1990'
_computing_data_collection 'Enraf Nonius CAD-4 Software'
_computing_data_reduction 'MolEN Crystal Structure Analysis, Enraf Nonius, 1990'
_computing_molecular_graphics 'MolEN Crystal Structure Analysis, Enraf Nonius, 1990'
_computing_publication_material 'MolEN Crystal Structure Analysis, Enraf Nonius, 1990'
_computing_structure_refinement 'MolEN Crystal Structure Analysis, Enraf Nonius, 1990'
_computing_structure_solution 'MolEN Crystal Structure Analysis, Enraf Nonius, 1990'
_diffrn_measurement_device 'Enraf Nonius CAD-4'
_diffrn_measurement_method \q/2\q
_diffrn_radiation_type 'Mo K\a'
_diffrn_radiation_wavelength 0.71073
_diffrn_reflns_av_R_equivalents 0.033
_diffrn_reflns_limit_h_max 20
_diffrn_reflns_limit_h_min 0
_diffrn_reflns_limit_k_max 20
_diffrn_reflns_limit_k_min 0
_diffrn_reflns_limit_l_max 19
_diffrn_reflns_limit_l_min 0
_diffrn_reflns_number 2265
_diffrn_reflns_theta_max 25.0
_diffrn_standards_decay_% 0.57
_diffrn_standards_interval_time 60
_diffrn_standards_number 1
_exptl_absorpt_coefficient_mu 2.304
_exptl_absorpt_correction_T_max 1.00
_exptl_absorpt_correction_T_min 0.65
_exptl_absorpt_correction_type psi-scan
_exptl_crystal_colour red
_exptl_crystal_density_diffrn 1.91
_exptl_crystal_description 'flat hexagonal prism'
_exptl_crystal_size_max 0.35
_exptl_crystal_size_mid 0.12
_exptl_crystal_size_min 0.05
_refine_diff_density_max 0.53
_refine_diff_density_min -0.46
_refine_ls_goodness_of_fit_obs 0.91
_refine_ls_hydrogen_treatment refall
_refine_ls_number_parameters 165
_refine_ls_number_reflns 790
_refine_ls_R_factor_obs 0.030
_refine_ls_shift/esd_max 0.26
_refine_ls_structure_factor_coef F
_refine_ls_weighting_details 'w = 1/[\s^2^(F)+0.0004F^2^]'
_refine_ls_weighting_scheme calc
_refine_ls_wR_factor_obs 0.033
_reflns_number_observed 790
_reflns_number_total 1214
_reflns_observed_criterion I>3sigma(I)
_cod_data_source_file hh1079.cif
_cod_data_source_block default
_cod_depositor_comments
;
 Marking attached hydrogen atoms.

 Antanas Vaitkus,
 2017-08-02

The following automatic conversions were performed:

'_refine_ls_weighting_scheme' value 'calc w =
1/[\s^2^(F)+0.0004F^2^]' was changed to 'calc'. New tag
'_refine_ls_weighting_details' was created. The value of the new tag
was set to 'w = 1/[\s^2^(F)+0.0004F^2^]'.

Automatic conversion script
Id: cif_fix_values 3143 2015-03-26 13:38:13Z robertas 

The following automatic conversions were performed:

'_exptl_absorpt_correction_type' value '\y scan' was replaced with
the value 'psi-scan' as specified in the replacement file
'src/cod-tools/trunk/data/replacement-values/replacement_values.lst'.

Automatic conversion script
Id: cif_fix_values 5376 2017-05-30 11:51:03Z andrius 
;
_cod_original_cell_volume 4975.0(10)
_cod_database_code 2009698

loop_
_atom_site_label
_atom_site_fract_x
_atom_site_fract_y
_atom_site_fract_z
_atom_site_U_iso_or_equiv
_atom_site_attached_hydrogens
Fe 0.98043(5) 0.22072(6) 0.257 2.37(2) 0
Cl1 1.01920(10) 0.09770(10) 0.27740(10) 3.82(4) 0
Cl2 0.9797(2) 0.2273(2) 0.12090(10) 5.26(6) 0
Cl3 0.85250(10) 0.21850(10) 0.28740(10) 4.13(5) 0
S1 1.12580(10) 0.25180(10) 0.25500(10) 3.16(4) 0
S2 0.97380(10) 0.36950(10) 0.25820(10) 3.71(4) 0
S3 1.00270(10) 0.24260(10) 0.40710(10) 2.60(3) 0
C1 1.1362(5) 0.3556(5) 0.2538(6) 4.3(2) 2
C2 1.0674(6) 0.3959(5) 0.2170(6) 5.3(2) 2
C3 0.9836(6) 0.3982(5) 0.3634(6) 4.7(2) 2
C4 0.9614(5) 0.3381(5) 0.4223(5) 4.3(2) 2
C5 1.1046(4) 0.2578(5) 0.4233(5) 3.7(2) 2
C6 1.1545(5) 0.2285(5) 0.3577(6) 4.2(2) 2

loop_
_geom_angle_atom_site_label_1
_geom_angle_atom_site_label_2
_geom_angle_atom_site_label_3
_geom_angle
Cl1 Fe Cl2 101.50(10)
Cl1 Fe Cl3 104.00(10)
Cl1 Fe S1 84.72(8)
Cl1 Fe S2 162.58(9)
Cl1 Fe S3 87.13(9)
Cl2 Fe Cl3 102.50(10)
Cl2 Fe S1 89.00(10)
Cl2 Fe S2 87.50(10)
Cl2 Fe S3 165.70(10)
Cl3 Fe S1 163.70(10)
Cl3 Fe S2 88.36(9)
Cl3 Fe S3 86.27(9)
S1 Fe S2 80.50(8)
S1 Fe S3 80.38(8)
S2 Fe S3 81.37(8)
Fe S1 C1 107.8(3)
Fe S1 C6 102.1(4)
C1 S1 C6 101.8(6)
Fe S2 C2 102.0(4)
Fe S2 C3 106.1(4)
C2 S2 C3 101.8(7)
Fe S3 C4 102.2(4)
Fe S3 C5 108.4(4)
C4 S3 C5 103.4(6)
S1 C1 C2 112.7(8)
S2 C2 C1 116.0(8)
S2 C3 C4 114.4(8)
S3 C4 C3 116.6(7)
S3 C5 C6 114.4(8)
S1 C6 C5 116.7(8)

loop_
_geom_bond_atom_site_label_1
_geom_bond_atom_site_label_2
_geom_bond_distance
Fe Cl1 2.264(3)
Fe Cl2 2.252(2)
Fe Cl3 2.276(2)
Fe S1 2.579(2)
Fe S2 2.585(3)
Fe S3 2.538(3)
S1 C1 1.810(9)
S1 C6 1.820(10)
S2 C2 1.820(10)
S2 C3 1.820(10)
S3 C4 1.820(10)
S3 C5 1.810(10)
C1 C2 1.51(2)
C3 C4 1.48(2)
C5 C6 1.48(2)
